data_4511195
loop_
_publ_author_name
'Han, Jie'
'Zhao, Liang'
'Yau, Chung-Wah'
'Mak, Thomas C. W.'

_publ_section_title
;
 Hydrogen-Bonded Networks Constructed with 5-Nitrobarbiturate
;
_journal_issue 1
_journal_name_full 'Crystal Growth &amp; Design'
_journal_page_first 308
_journal_paper_doi 10.1021/cg800487b
_journal_volume 9
_journal_year 2009
_chemical_formula_sum 'C18 H38 N8 O7'
_chemical_formula_weight 478.56
_chemical_name_common '[(C3H7)4N][(C4H2N3O5)][2(NH2)2CO]'
_chemical_name_systematic
; 
 ? 
;
_space_group_IT_number 14
_symmetry_cell_setting monoclinic
_symmetry_space_group_name_Hall '-P 2yn'
_symmetry_space_group_name_H-M 'P 1 21/n 1'
_atom_sites_solution_hydrogens geom
_atom_sites_solution_primary direct
_atom_sites_solution_secondary difmap
_audit_creation_method SHELXL-97
_cell_angle_alpha 90.00
_cell_angle_beta 103.901(2)
_cell_angle_gamma 90.00
_cell_formula_units_Z 4
_cell_length_a 16.363(2)
_cell_length_b 8.8426(13)
_cell_length_c 18.128(3)
_cell_measurement_temperature 293(2)
_cell_volume 2546.1(6)
_computing_structure_refinement 'SHELXL-97 (Sheldrick, 1997)'
_computing_structure_solution 'SHELXS-97 (Sheldrick, 1990)'
_diffrn_ambient_temperature 293(2)
_diffrn_measured_fraction_theta_full 0.990
_diffrn_measured_fraction_theta_max 0.990
_diffrn_radiation_monochromator graphite
_diffrn_radiation_source 'fine-focus sealed tube'
_diffrn_radiation_type MoK\a
_diffrn_radiation_wavelength 0.71073
_diffrn_reflns_av_R_equivalents 0.0281
_diffrn_reflns_av_sigmaI/netI 0.0325
_diffrn_reflns_limit_h_max 13
_diffrn_reflns_limit_h_min -21
_diffrn_reflns_limit_k_max 11
_diffrn_reflns_limit_k_min -11
_diffrn_reflns_limit_l_max 24
_diffrn_reflns_limit_l_min -24
_diffrn_reflns_number 16824
_diffrn_reflns_theta_full 28.37
_diffrn_reflns_theta_max 28.37
_diffrn_reflns_theta_min 1.51
_exptl_absorpt_coefficient_mu 0.097
_exptl_absorpt_correction_T_max 1.000000
_exptl_absorpt_correction_T_min 0.790179
_exptl_absorpt_correction_type multi-scan
_exptl_crystal_colour Yellow
_exptl_crystal_density_diffrn 1.248
_exptl_crystal_density_method 'not measured'
_exptl_crystal_description Block
_exptl_crystal_F_000 1032
_exptl_crystal_size_max 0.47
_exptl_crystal_size_mid 0.41
_exptl_crystal_size_min 0.28
_refine_diff_density_max 0.303
_refine_diff_density_min -0.203
_refine_diff_density_rms 0.036
_refine_ls_extinction_coef 0.0026(9)
_refine_ls_extinction_expression Fc^*^=kFc[1+0.001xFc^2^\l^3^/sin(2\q)]^-1/4^
_refine_ls_extinction_method SHELXL
_refine_ls_goodness_of_fit_ref 1.011
_refine_ls_hydrogen_treatment mixed
_refine_ls_matrix_type full
_refine_ls_number_parameters 307
_refine_ls_number_reflns 6304
_refine_ls_number_restraints 0
_refine_ls_restrained_S_all 1.011
_refine_ls_R_factor_all 0.0876
_refine_ls_R_factor_gt 0.0485
_refine_ls_shift/su_max 0.000
_refine_ls_shift/su_mean 0.000
_refine_ls_structure_factor_coef Fsqd
_refine_ls_weighting_details 'calc w=1/[\s^2^(Fo^2^)+(0.0705P)^2^+0.5751P] where P=(Fo^2^+2Fc^2^)/3'
_refine_ls_weighting_scheme calc
_refine_ls_wR_factor_gt 0.1308
_refine_ls_wR_factor_ref 0.1588
_reflns_number_gt 3778
_reflns_number_total 6304
_reflns_threshold_expression >2sigma(I)
_cod_data_source_file cg800487b_si_002.cif
_cod_data_source_block complex8
_cod_depositor_comments
;
The following automatic conversions were performed:

'_symmetry_cell_setting' value 'Monoclinic' changed to 'monoclinic'
according to
/usr/data/users/saulius/automatic-downloads/retrospective/ACS/lib/dictionaries/cif_core.dic
dictionary named 'cif_core.dic' version 2.4.2 from 2011-04-26.

Automatic conversion script
Id: cif_fix_values 2281 2013-09-26 08:29:07Z andrius 
;
_cod_original_sg_symbol_H-M P21/n
_cod_database_code 4511195

loop_
_symmetry_equiv_pos_as_xyz
'x, y, z'
'-x+1/2, y+1/2, -z+1/2'
'-x, -y, -z'
'x-1/2, -y-1/2, z-1/2'

loop_
_atom_site_label
_atom_site_type_symbol
_atom_site_fract_x
_atom_site_fract_y
_atom_site_fract_z
_atom_site_U_iso_or_equiv
_atom_site_adp_type
_atom_site_occupancy
_atom_site_symmetry_multiplicity
_atom_site_calc_flag
_atom_site_refinement_flags
O1 O 0.30501(9) 0.9120(2) 0.71906(9) 0.0803(5) Uani 1 1 d .
O2 O 0.36778(10) 1.0842(2) 0.79582(8) 0.0816(5) Uani 1 1 d .
O3 O 0.50861(9) 0.97826(18) 0.88808(7) 0.0666(4) Uani 1 1 d .
O4 O 0.67024(8) 0.68996(17) 0.77455(8) 0.0662(4) Uani 1 1 d .
O5 O 0.40948(8) 0.80023(16) 0.63488(7) 0.0585(3) Uani 1 1 d .
N1 N 0.36949(10) 0.9658(2) 0.75884(8) 0.0552(4) Uani 1 1 d .
N2 N 0.58697(10) 0.83493(18) 0.82924(9) 0.0512(4) Uani 1 1 d .
H2N H 0.6241(13) 0.834(2) 0.8727(12) 0.062(6) Uiso 1 1 d .
N3 N 0.53685(9) 0.74192(18) 0.70809(8) 0.0503(4) Uani 1 1 d .
H3N H 0.5457(13) 0.679(2) 0.6711(12) 0.067(6) Uiso 1 1 d .
C1 C 0.44792(10) 0.8966(2) 0.76188(9) 0.0454(4) Uani 1 1 d .
C2 C 0.51240(11) 0.9103(2) 0.82944(9) 0.0475(4) Uani 1 1 d .
C3 C 0.60212(11) 0.7512(2) 0.77069(10) 0.0487(4) Uani 1 1 d .
C4 C 0.45885(10) 0.81142(19) 0.69763(9) 0.0447(4) Uani 1 1 d .
O6 O 0.55256(9) 0.55444(17) 0.59194(8) 0.0709(4) Uani 1 1 d .
C5 C 0.61337(13) 0.4764(2) 0.58569(11) 0.0571(5) Uani 1 1 d .
N4 N 0.68390(12) 0.4706(2) 0.64190(11) 0.0775(5) Uani 1 1 d .
H4A H 0.6872 0.5216 0.6829 0.093 Uiso 1 1 calc R
H4B H 0.7257 0.4160 0.6368 0.093 Uiso 1 1 calc R
N5 N 0.61220(12) 0.3982(2) 0.52262(10) 0.0694(5) Uani 1 1 d .
H5A H 0.5686 0.4013 0.4851 0.083 Uiso 1 1 calc R
H5B H 0.6551 0.3447 0.5194 0.083 Uiso 1 1 calc R
N8 N 0.24044(11) 0.15964(18) 0.49796(11) 0.0681(5) Uani 1 1 d .
C7 C 0.18479(15) 0.0726(2) 0.53925(15) 0.0755(6) Uani 1 1 d .
H7C H 0.1561 -0.0061 0.5055 0.091 Uiso 1 1 calc R
H7D H 0.2209 0.0230 0.5828 0.091 Uiso 1 1 calc R
C8 C 0.11932(19) 0.1621(3) 0.56680(19) 0.1000(9) Uani 1 1 d .
H8A H 0.1461 0.2438 0.5995 0.120 Uiso 1 1 calc R
H8B H 0.0792 0.2058 0.5238 0.120 Uiso 1 1 calc R
C9 C 0.0746(2) 0.0589(4) 0.6099(2) 0.1257(12) Uani 1 1 d .
H9A H 0.0330 0.1153 0.6278 0.189 Uiso 1 1 calc R
H9B H 0.1145 0.0164 0.6525 0.189 Uiso 1 1 calc R
H9C H 0.0476 -0.0209 0.5771 0.189 Uiso 1 1 calc R
C10 C 0.18879(15) 0.2360(2) 0.42699(14) 0.0744(6) Uani 1 1 d .
H10A H 0.1486 0.3029 0.4418 0.089 Uiso 1 1 calc R
H10B H 0.2262 0.2982 0.4057 0.089 Uiso 1 1 calc R
C11 C 0.1417(2) 0.1325(3) 0.36596(17) 0.0990(8) Uani 1 1 d .
H11A H 0.0988 0.0786 0.3843 0.119 Uiso 1 1 calc R
H11B H 0.1802 0.0585 0.3538 0.119 Uiso 1 1 calc R
C12 C 0.1009(3) 0.2200(4) 0.2955(2) 0.1368(14) Uani 1 1 d .
H12A H 0.0719 0.1514 0.2570 0.205 Uiso 1 1 calc R
H12B H 0.1433 0.2734 0.2774 0.205 Uiso 1 1 calc R
H12C H 0.0614 0.2909 0.3072 0.205 Uiso 1 1 calc R
C13 C 0.30042(16) 0.0434(3) 0.47832(17) 0.0845(7) Uani 1 1 d .
H13A H 0.3331 -0.0003 0.5253 0.101 Uiso 1 1 calc R
H13B H 0.2673 -0.0373 0.4495 0.101 Uiso 1 1 calc R
C14 C 0.3608(2) 0.1022(3) 0.4333(2) 0.1188(12) Uani 1 1 d .
H14A H 0.4014 0.1701 0.4646 0.143 Uiso 1 1 calc R
H14B H 0.3301 0.1578 0.3892 0.143 Uiso 1 1 calc R
C15 C 0.4064(3) -0.0319(4) 0.4081(3) 0.174(2) Uani 1 1 d .
H15A H 0.4446 0.0042 0.3793 0.260 Uiso 1 1 calc R
H15B H 0.3659 -0.0985 0.3771 0.260 Uiso 1 1 calc R
H15C H 0.4373 -0.0857 0.4520 0.260 Uiso 1 1 calc R
C16 C 0.28758(15) 0.2843(2) 0.54759(14) 0.0782(7) Uani 1 1 d .
H16A H 0.3242 0.3334 0.5200 0.094 Uiso 1 1 calc R
H16B H 0.2469 0.3590 0.5550 0.094 Uiso 1 1 calc R
C17 C 0.34017(19) 0.2392(3) 0.62462(17) 0.1018(9) Uani 1 1 d .
H17A H 0.3048 0.1888 0.6530 0.122 Uiso 1 1 calc R
H17B H 0.3832 0.1683 0.6183 0.122 Uiso 1 1 calc R
C18 C 0.3813(2) 0.3747(4) 0.6688(2) 0.1354(14) Uani 1 1 d .
H18C H 0.4142 0.3426 0.7175 0.203 Uiso 1 1 calc R
H18D H 0.3387 0.4443 0.6757 0.203 Uiso 1 1 calc R
H18A H 0.4172 0.4236 0.6413 0.203 Uiso 1 1 calc R
O7 O 0.79171(8) 0.31384(15) 0.52797(7) 0.0556(3) Uani 1 1 d .
C6 C 0.81472(10) 0.33582(19) 0.46787(9) 0.0447(4) Uani 1 1 d .
N6 N 0.89147(10) 0.3880(2) 0.46891(9) 0.0717(5) Uani 1 1 d .
H6AA H 0.9263 0.4073 0.5115 0.086 Uiso 1 1 calc R
H6BA H 0.9061 0.4024 0.4269 0.086 Uiso 1 1 calc R
N7 N 0.76456(10) 0.3074(2) 0.40023(8) 0.0632(5) Uani 1 1 d .
H7A H 0.7147 0.2728 0.3968 0.076 Uiso 1 1 calc R
H7B H 0.7819 0.3235 0.3597 0.076 Uiso 1 1 calc R

loop_
_atom_site_aniso_label
_atom_site_aniso_U_11
_atom_site_aniso_U_22
_atom_site_aniso_U_33
_atom_site_aniso_U_23
_atom_site_aniso_U_13
_atom_site_aniso_U_12
O1 0.0427(8) 0.1138(13) 0.0793(10) -0.0170(9) 0.0044(7) 0.0051(8)
O2 0.0801(10) 0.1085(12) 0.0500(8) -0.0169(8) 0.0038(7) 0.0410(9)
O3 0.0613(8) 0.0955(10) 0.0391(6) -0.0103(7) 0.0045(6) 0.0253(7)
O4 0.0502(7) 0.0876(10) 0.0621(8) -0.0039(7) 0.0159(6) 0.0180(7)
O5 0.0485(7) 0.0834(9) 0.0415(6) -0.0110(6) 0.0066(6) -0.0039(6)
N1 0.0502(9) 0.0786(11) 0.0360(7) -0.0001(7) 0.0087(7) 0.0152(8)
N2 0.0424(8) 0.0702(10) 0.0390(7) -0.0042(7) 0.0060(6) 0.0080(7)
N3 0.0478(8) 0.0624(9) 0.0423(8) -0.0097(7) 0.0139(7) 0.0017(7)
C1 0.0404(9) 0.0590(10) 0.0371(8) 0.0000(7) 0.0101(7) 0.0034(7)
C2 0.0467(9) 0.0588(10) 0.0378(8) 0.0003(7) 0.0118(7) 0.0048(8)
C3 0.0459(9) 0.0561(10) 0.0464(9) 0.0018(8) 0.0157(8) 0.0019(8)
C4 0.0408(9) 0.0545(10) 0.0398(8) -0.0016(7) 0.0120(7) -0.0054(7)
O6 0.0668(9) 0.0803(10) 0.0681(9) -0.0225(7) 0.0213(7) 0.0085(7)
C5 0.0648(12) 0.0545(10) 0.0612(11) -0.0055(9) 0.0333(10) -0.0082(9)
N4 0.0633(11) 0.0952(14) 0.0773(12) -0.0143(10) 0.0234(10) 0.0059(10)
N5 0.0738(11) 0.0718(11) 0.0720(11) -0.0169(9) 0.0360(9) -0.0016(9)
N8 0.0637(10) 0.0459(9) 0.0949(13) 0.0105(9) 0.0192(10) -0.0020(8)
C7 0.0759(14) 0.0525(11) 0.1048(18) 0.0017(11) 0.0346(13) -0.0065(10)
C8 0.0949(19) 0.0731(16) 0.145(3) -0.0152(16) 0.0545(19) -0.0020(14)
C9 0.130(3) 0.105(2) 0.172(3) -0.024(2) 0.095(3) -0.017(2)
C10 0.0741(14) 0.0591(12) 0.0870(16) -0.0031(11) 0.0132(12) 0.0016(11)
C11 0.098(2) 0.0928(18) 0.103(2) -0.0258(16) 0.0181(17) -0.0117(16)
C12 0.127(3) 0.143(3) 0.115(3) -0.042(2) -0.020(2) 0.030(2)
C13 0.0767(15) 0.0532(12) 0.135(2) 0.0240(13) 0.0473(15) 0.0081(11)
C14 0.102(2) 0.0780(17) 0.202(4) 0.049(2) 0.086(2) 0.0159(15)
C15 0.174(4) 0.103(2) 0.305(6) 0.064(3) 0.177(4) 0.040(2)
C16 0.0749(15) 0.0548(12) 0.0950(17) 0.0161(11) 0.0008(13) -0.0122(10)
C17 0.0944(19) 0.0902(18) 0.105(2) 0.0311(16) -0.0060(16) -0.0048(15)
C18 0.125(3) 0.132(3) 0.116(2) 0.026(2) -0.037(2) -0.043(2)
O7 0.0496(7) 0.0741(8) 0.0429(6) 0.0037(6) 0.0109(5) -0.0087(6)
C6 0.0426(9) 0.0495(9) 0.0401(8) 0.0036(7) 0.0060(7) -0.0027(7)
N6 0.0539(10) 0.1206(15) 0.0386(8) 0.0040(9) 0.0072(7) -0.0312(10)
N7 0.0528(9) 0.0930(12) 0.0406(8) 0.0010(8) 0.0051(7) -0.0213(9)

loop_
_atom_type_symbol
_atom_type_description
_atom_type_scat_dispersion_real
_atom_type_scat_dispersion_imag
_atom_type_scat_source
C C 0.0033 0.0016 'International Tables Vol C Tables 4.2.6.8 and 6.1.1.4'
H H 0.0000 0.0000 'International Tables Vol C Tables 4.2.6.8 and 6.1.1.4'
N N 0.0061 0.0033 'International Tables Vol C Tables 4.2.6.8 and 6.1.1.4'
O O 0.0106 0.0060 'International Tables Vol C Tables 4.2.6.8 and 6.1.1.4'

loop_
_geom_angle_atom_site_label_1
_geom_angle_atom_site_label_2
_geom_angle_atom_site_label_3
_geom_angle
O1 N1 O2 121.06(16)
O1 N1 C1 120.19(16)
O2 N1 C1 118.73(16)
C3 N2 C2 125.82(16)
C3 N3 C4 126.77(15)
N1 C1 C2 118.58(14)
N1 C1 C4 119.07(15)
C2 C1 C4 122.32(15)
O3 C2 N2 117.43(16)
O3 C2 C1 127.18(16)
N2 C2 C1 115.37(14)
O4 C3 N3 122.76(16)
O4 C3 N2 121.87(17)
N3 C3 N2 115.37(15)
O5 C4 N3 117.94(15)
O5 C4 C1 127.63(16)
N3 C4 C1 114.31(14)
O6 C5 N5 121.4(2)
O6 C5 N4 120.94(18)
N5 C5 N4 117.61(19)
C16 N8 C10 106.31(15)
C16 N8 C7 110.89(18)
C10 N8 C7 111.42(18)
C16 N8 C13 111.49(18)
C10 N8 C13 111.18(19)
C7 N8 C13 105.65(15)
C8 C7 N8 117.02(18)
C9 C8 C7 109.1(2)
C11 C10 N8 115.9(2)
C10 C11 C12 110.9(3)
C14 C13 N8 115.77(18)
C13 C14 C15 108.9(2)
C17 C16 N8 117.00(19)
C18 C17 C16 111.3(2)
O7 C6 N7 121.83(16)
O7 C6 N6 121.41(15)
N7 C6 N6 116.76(15)

loop_
_geom_bond_atom_site_label_1
_geom_bond_atom_site_label_2
_geom_bond_distance
O1 N1 1.222(2)
O2 N1 1.247(2)
O3 C2 1.236(2)
O4 C3 1.226(2)
O5 C4 1.2308(19)
N1 C1 1.411(2)
N2 C3 1.365(2)
N2 C2 1.391(2)
N3 C3 1.361(2)
N3 C4 1.388(2)
C1 C2 1.417(2)
C1 C4 1.434(2)
O6 C5 1.238(2)
C5 N5 1.332(2)
C5 N4 1.345(3)
N8 C16 1.512(3)
N8 C10 1.517(3)
N8 C7 1.519(3)
N8 C13 1.521(3)
C7 C8 1.510(3)
C8 C9 1.502(4)
C10 C11 1.498(3)
C11 C12 1.506(5)
C13 C14 1.517(4)
C14 C15 1.528(4)
C16 C17 1.507(3)
C17 C18 1.507(4)
O7 C6 1.2504(19)
C6 N7 1.326(2)
C6 N6 1.334(2)

loop_
_geom_hbond_atom_site_label_D
_geom_hbond_atom_site_label_H
_geom_hbond_atom_site_label_A
_geom_hbond_distance_DH
_geom_hbond_distance_HA
_geom_hbond_distance_DA
_geom_hbond_angle_DHA
_geom_hbond_site_symmetry_A
N2 H2N O7 0.87(2) 2.00(2) 2.865(2) 175.2(19) 2_656
N3 H3N O6 0.91(2) 1.83(2) 2.740(2) 174(2) .
N4 H4A O4 0.86 2.30 3.139(2) 166.3 .
N4 H4B O7 0.86 2.63 3.324(2) 139.0 .
N5 H5A O6 0.86 2.17 3.011(3) 166.4 3_666
N5 H5B O7 0.86 2.22 3.009(2) 152.5 .
N6 H6AA O3 0.86 1.98 2.827(2) 169.8 2_646
N6 H6BA O3 0.86 2.23 2.927(2) 137.6 4_675
N6 H6BA O2 0.86 2.31 3.078(2) 148.5 4_675
N7 H7A O5 0.86 2.08 2.924(2) 168.2 3_666

loop_
_geom_torsion_atom_site_label_1
_geom_torsion_atom_site_label_2
_geom_torsion_atom_site_label_3
_geom_torsion_atom_site_label_4
_geom_torsion
O1 N1 C1 C2 -150.53(18)
O2 N1 C1 C2 31.3(2)
O1 N1 C1 C4 27.6(2)
O2 N1 C1 C4 -150.55(17)
C3 N2 C2 O3 178.35(18)
C3 N2 C2 C1 -0.1(3)
N1 C1 C2 O3 -0.4(3)
C4 C1 C2 O3 -178.48(18)
N1 C1 C2 N2 177.89(16)
C4 C1 C2 N2 -0.2(2)
C4 N3 C3 O4 -177.63(17)
C4 N3 C3 N2 1.9(3)
C2 N2 C3 O4 178.88(17)
C2 N2 C3 N3 -0.6(3)
C3 N3 C4 O5 174.35(17)
C3 N3 C4 C1 -2.1(2)
N1 C1 C4 O5 7.0(3)
C2 C1 C4 O5 -174.89(17)
N1 C1 C4 N3 -176.89(15)
C2 C1 C4 N3 1.2(2)
C16 N8 C7 C8 58.1(3)
C10 N8 C7 C8 -60.1(3)
C13 N8 C7 C8 179.0(2)
N8 C7 C8 C9 -176.6(3)
C16 N8 C10 C11 175.2(2)
C7 N8 C10 C11 -63.9(3)
C13 N8 C10 C11 53.7(3)
N8 C10 C11 C12 -173.7(3)
C16 N8 C13 C14 -61.9(3)
C10 N8 C13 C14 56.5(3)
C7 N8 C13 C14 177.5(3)
N8 C13 C14 C15 -171.3(3)
C10 N8 C16 C17 176.4(2)
C7 N8 C16 C17 55.1(3)
C13 N8 C16 C17 -62.3(3)
N8 C16 C17 C18 -178.2(3)
